data_7029140
loop_
_publ_author_name
'Tayade, Kundan'
'Gallucci, Judith'
'Sharma, Hemant'
'Attarde, Sanjay'
'Patil, Rahul'
'Singh, Narinder'
'Kuwar, Anil'

_publ_section_title
;
 Exploration of selective recognition of iodide with dipodal sensor:
 2,2'-[ethane-1,2-diylbis(iminoethane-1,1-diyl)]diphenol.
;
_journal_issue 9
_journal_name_full 'Dalton transactions (Cambridge, England : 2003)'
_journal_page_first 3584
_journal_page_last 3588
_journal_paper_doi 10.1039/c3dt52690a
_journal_volume 43
_journal_year 2014
_chemical_absolute_configuration unk
_chemical_compound_source 'synthesis as described'
_chemical_formula_moiety 'C18 H24 N2 O2'
_chemical_formula_sum 'C18 H24 N2 O2'
_chemical_formula_weight 300.39
_chemical_name_common 'Kuwar 1948'
_space_group_crystal_system tetragonal
_space_group_IT_number 92
_space_group_name_Hall 'P 4abw 2nw'
_space_group_name_H-M_alt 'P 41 21 2'
_symmetry_space_group_name_Hall 'P 4abw 2nw'
_symmetry_space_group_name_H-M 'P 41 21 2'
_atom_sites_solution_hydrogens mixed
_atom_sites_solution_primary direct
_atom_sites_solution_secondary difmap
_audit_conform_dict_location ftp://ftp.iucr.org/pub/cif_core.dic
_audit_conform_dict_name cif_core.dic
_audit_conform_dict_version 2.4
_audit_creation_date 2013-07-17T17:49:31-00:00
_audit_creation_method 'WinGX routine CIF_UPDATE'
_cell_angle_alpha 90
_cell_angle_beta 90
_cell_angle_gamma 90
_cell_formula_units_Z 4
_cell_length_a 7.5161(6)
_cell_length_b 7.5161(6)
_cell_length_c 29.023(2)
_cell_measurement_reflns_used 944
_cell_measurement_temperature 150(2)
_cell_measurement_theta_max 25.028
_cell_measurement_theta_min 1.018
_cell_measurement_wavelength 0.71073
_cell_volume 1639.6(2)
_computing_cell_refinement 'HKL Scalepack (Otwinowski & Minor 1997)'
_computing_data_collection 'Collect (Bruker AXS BV, 1997-2004)'
_computing_data_reduction 'HKL Denzo and Scalepack (Otwinowski & Minor 1997)'
_computing_molecular_graphics 'Ortep-3 for Windows (Farrugia, 1997)'
_computing_publication_material 'WinGX publication routines (Farrugia, 1999)'
_computing_structure_refinement 'SHELXL-2013 (Sheldrick, 2013)'
_computing_structure_solution 'SHELXS-97 (Sheldrick, 2008)'
_diffrn_ambient_temperature 150(2)
_diffrn_detector 'CCD plate'
_diffrn_detector_area_resol_mean 9
_diffrn_measured_fraction_theta_full 0.973
_diffrn_measured_fraction_theta_max 0.997
_diffrn_measurement_device '95mm CCD camera on \k-goniostat'
_diffrn_measurement_device_type 'Nonius KappaCCD'
_diffrn_measurement_method 'phi and omega scans'
_diffrn_orient_matrix_type 'by Bruker AXS Collect from scalepack cell'
_diffrn_orient_matrix_UB_11 -0.906178E-1
_diffrn_orient_matrix_UB_12 0.974076E-1
_diffrn_orient_matrix_UB_13 0.3538E-3
_diffrn_orient_matrix_UB_21 -0.89121E-1
_diffrn_orient_matrix_UB_22 -0.821391E-1
_diffrn_orient_matrix_UB_23 -0.142133E-1
_diffrn_orient_matrix_UB_31 -0.393389E-1
_diffrn_orient_matrix_UB_32 -0.382965E-1
_diffrn_orient_matrix_UB_33 0.31385E-1
_diffrn_radiation_monochromator 'horizonally mounted graphite crystal'
_diffrn_radiation_probe x-ray
_diffrn_radiation_type MoK\a
_diffrn_radiation_wavelength 0.71073
_diffrn_reflns_av_R_equivalents 0.050
_diffrn_reflns_Laue_measured_fraction_full 0.973
_diffrn_reflns_Laue_measured_fraction_max 0.997
_diffrn_reflns_limit_h_max 8
_diffrn_reflns_limit_h_min -8
_diffrn_reflns_limit_k_max 6
_diffrn_reflns_limit_k_min -5
_diffrn_reflns_limit_l_max 34
_diffrn_reflns_limit_l_min -33
_diffrn_reflns_number 10916
_diffrn_reflns_point_group_measured_fraction_full 0.973
_diffrn_reflns_point_group_measured_fraction_max 0.997
_diffrn_reflns_theta_full 25.242
_diffrn_reflns_theta_max 24.988
_diffrn_reflns_theta_min 2.799
_diffrn_source 'Enraf Nonius FR590'
_exptl_absorpt_coefficient_mu 0.08
_exptl_absorpt_correction_T_max 0.982
_exptl_absorpt_correction_T_min 0.839
_exptl_absorpt_correction_type multi-scan
_exptl_absorpt_process_details 'HKL Scalepack (Otwinowski & Minor, 1997)'
_exptl_crystal_colour colourless
_exptl_crystal_density_diffrn 1.217
_exptl_crystal_density_method 'not measured'
_exptl_crystal_description 'rectangular chunk'
_exptl_crystal_F_000 648
_exptl_crystal_size_max 0.27
_exptl_crystal_size_mid 0.23
_exptl_crystal_size_min 0.23
_refine_diff_density_max 0.5
_refine_diff_density_min -0.222
_refine_diff_density_rms 0.045
_refine_ls_abs_structure_details
;
 Flack x determined using 374 quotients [(I+)-(I-)]/[(I+)+(I-)]
 (Parsons and Flack (2004), Acta Cryst. A60, s61).
;
_refine_ls_abs_structure_Flack 0.8(10)
_refine_ls_extinction_method none
_refine_ls_goodness_of_fit_ref 1.041
_refine_ls_hydrogen_treatment mixed
_refine_ls_matrix_type full
_refine_ls_number_parameters 109
_refine_ls_number_reflns 1434
_refine_ls_number_restraints 0
_refine_ls_restrained_S_all 1.041
_refine_ls_R_factor_all 0.0807
_refine_ls_R_factor_gt 0.059
_refine_ls_shift/su_max 0.01
_refine_ls_shift/su_mean 0.001
_refine_ls_structure_factor_coef Fsqd
_refine_ls_weighting_details 'w=1/[\s^2^(Fo^2^)+(0.0594P)^2^+1.6408P] where P=(Fo^2^+2Fc^2^)/3'
_refine_ls_weighting_scheme calc
_refine_ls_wR_factor_gt 0.1365
_refine_ls_wR_factor_ref 0.1539
_reflns_number_gt 1170
_reflns_number_total 1434
_reflns_threshold_expression 'I > 2\s(I)'
_cod_data_source_file c3dt52690a.txt
_cod_data_source_block Kuwar1948
_cod_original_cell_volume 1639.6(3)
_cod_database_code 7029140

loop_
_symmetry_equiv_pos_as_xyz
x,y,z
1/2+x,1/2-y,3/4-z
-x,-y,1/2+z
1/2-x,1/2+y,1/4-z
y,x,-z
1/2+y,1/2-x,3/4+z
1/2-y,1/2+x,1/4+z
-y,-x,1/2-z

loop_
_atom_site_label
_atom_site_type_symbol
_atom_site_fract_x
_atom_site_fract_y
_atom_site_fract_z
_atom_site_U_iso_or_equiv
_atom_site_adp_type
_atom_site_occupancy
_atom_site_calc_flag
C1 C 0.3605(5) 0.7843(5) 0.08233(14) 0.0402(10) Uani 1 d
C2 C 0.3999(6) 0.7326(6) 0.12724(14) 0.0441(10) Uani 1 d
H2 H 0.3315 0.6407 0.1411 0.053 Uiso 1 calc
C3 C 0.5338(6) 0.8094(7) 0.15214(15) 0.0524(12) Uani 1 d
H3 H 0.5574 0.7711 0.1827 0.063 Uiso 1 calc
C4 C 0.6343(6) 0.9429(7) 0.13253(15) 0.0513(12) Uani 1 d
H4 H 0.7275 0.9971 0.1496 0.062 Uiso 1 calc
C5 C 0.5994(5) 0.9978(6) 0.08790(14) 0.0457(11) Uani 1 d
H5 H 0.669 1.0897 0.0745 0.055 Uiso 1 calc
C6 C 0.4630(5) 0.9196(5) 0.06252(13) 0.0401(10) Uani 1 d
C7 C 0.2087(6) 0.6942(6) 0.05723(16) 0.0480(11) Uani 1 d
H7 H 0.1643 0.5983 0.0782 0.058 Uiso 1 calc
C8 C 0.0518(6) 0.8155(6) 0.04808(16) 0.0510(11) Uani 1 d
H8A H 0.0905 0.9164 0.0292 0.076 Uiso 1 calc
H8B H 0.0044 0.8593 0.0774 0.076 Uiso 1 calc
H8C H -0.041 0.7492 0.0317 0.076 Uiso 1 calc
C9 C 0.3973(6) 0.4643(7) 0.02271(15) 0.0521(12) Uani 1 d
H9A H 0.3433 0.3652 0.0403 0.063 Uiso 1 calc
H9B H 0.4975 0.5127 0.041 0.063 Uiso 1 calc
N N 0.2618(5) 0.6065(5) 0.01476(12) 0.0477(9) Uani 1 d
H1N H 0.326(7) 0.711(7) -0.0060(17) 0.074(15) Uiso 1 d
O O 0.4254(4) 0.9693(4) 0.01849(9) 0.0526(9) Uani 1 d
H1O H 0.498(10) 1.063(10) 0.007(2) 0.13(3) Uiso 1 d

loop_
_atom_site_aniso_label
_atom_site_aniso_U_11
_atom_site_aniso_U_22
_atom_site_aniso_U_33
_atom_site_aniso_U_23
_atom_site_aniso_U_13
_atom_site_aniso_U_12
C1 0.039(2) 0.032(2) 0.050(2) -0.0004(18) -0.0024(18) 0.0047(18)
C2 0.042(2) 0.042(2) 0.047(2) 0.009(2) 0.0073(19) 0.007(2)
C3 0.047(3) 0.062(3) 0.048(2) 0.003(2) -0.005(2) 0.016(2)
C4 0.039(2) 0.060(3) 0.055(3) -0.015(2) -0.007(2) 0.008(2)
C5 0.037(2) 0.044(2) 0.056(2) -0.007(2) 0.0070(19) -0.0061(19)
C6 0.042(2) 0.037(2) 0.040(2) -0.0037(17) 0.0031(18) 0.0026(18)
C7 0.045(2) 0.039(2) 0.060(3) -0.006(2) -0.009(2) -0.001(2)
C8 0.041(2) 0.046(3) 0.065(3) -0.006(2) -0.011(2) 0.008(2)
C9 0.043(3) 0.052(3) 0.061(3) -0.012(2) -0.002(2) 0.008(2)
N 0.039(2) 0.051(2) 0.053(2) -0.0073(17) -0.0030(17) 0.0086(18)
O 0.065(2) 0.0514(18) 0.0413(16) 0.0070(14) -0.0008(15) -0.0057(17)

loop_
_atom_type_symbol
_atom_type_description
_atom_type_scat_dispersion_real
_atom_type_scat_dispersion_imag
_atom_type_scat_source
C C 0.0033 0.0016 'International Tables Vol C Tables 4.2.6.8 and 6.1.1.4'
H H 0 0 'International Tables Vol C Tables 4.2.6.8 and 6.1.1.4'
N N 0.0061 0.0033 'International Tables Vol C Tables 4.2.6.8 and 6.1.1.4'
O O 0.0106 0.006 'International Tables Vol C Tables 4.2.6.8 and 6.1.1.4'

loop_
_geom_angle_atom_site_label_1
_geom_angle_atom_site_label_2
_geom_angle_atom_site_label_3
_geom_angle
_geom_angle_site_symmetry_1
_geom_angle_site_symmetry_3
C2 C1 C6 118.1(4) . .
C2 C1 C7 119.1(4) . .
C6 C1 C7 122.9(4) . .
C3 C2 C1 122.3(4) . .
C3 C2 H2 118.9 . .
C1 C2 H2 118.9 . .
C2 C3 C4 119.5(4) . .
C2 C3 H3 120.2 . .
C4 C3 H3 120.2 . .
C3 C4 C5 120.0(4) . .
C3 C4 H4 120 . .
C5 C4 H4 120 . .
C4 C5 C6 120.6(4) . .
C4 C5 H5 119.7 . .
C6 C5 H5 119.7 . .
O C6 C5 122.2(4) . .
O C6 C1 118.1(4) . .
C5 C6 C1 119.7(3) . .
N C7 C1 113.8(4) . .
N C7 C8 109.8(4) . .
C1 C7 C8 113.7(3) . .
N C7 H7 106.3 . .
C1 C7 H7 106.3 . .
C8 C7 H7 106.3 . .
C7 C8 H8A 109.5 . .
C7 C8 H8B 109.5 . .
H8A C8 H8B 109.5 . .
C7 C8 H8C 109.5 . .
H8A C8 H8C 109.5 . .
H8B C8 H8C 109.5 . .
N C9 C9 109.5(5) . 5
N C9 H9A 109.8 . .
C9 C9 H9A 109.8 5 .
N C9 H9B 109.8 . .
C9 C9 H9B 109.8 5 .
H9A C9 H9B 108.2 . .
C7 N C9 112.4(3) . .
C7 N H1N 105(3) . .
C9 N H1N 107(3) . .
C6 O H1O 114(4) . .

loop_
_geom_bond_atom_site_label_1
_geom_bond_atom_site_label_2
_geom_bond_distance
_geom_bond_site_symmetry_2
C1 C2 1.392(5) .
C1 C6 1.399(6) .
C1 C7 1.514(6) .
C2 C3 1.367(6) .
C2 H2 0.95 .
C3 C4 1.379(7) .
C3 H3 0.95 .
C4 C5 1.385(6) .
C4 H4 0.95 .
C5 C6 1.393(6) .
C5 H5 0.95 .
C6 O 1.361(5) .
C7 N 1.454(5) .
C7 C8 1.514(6) .
C7 H7 1 .
C8 H8A 0.98 .
C8 H8B 0.98 .
C8 H8C 0.98 .
C9 N 1.494(6) .
C9 C9 1.498(8) 5
C9 H9A 0.99 .
C9 H9B 0.99 .
N H1N 1.10(5) .
O H1O 0.95(7) .

loop_
_geom_hbond_atom_site_label_D
_geom_hbond_atom_site_label_H
_geom_hbond_atom_site_label_A
_geom_hbond_distance_DH
_geom_hbond_distance_HA
_geom_hbond_distance_DA
_geom_hbond_angle_DHA
_geom_hbond_site_symmetry_A
C8 H8A O 0.98 2.57 3.156(6) 118.6 .
N H1N O 1.10(5) 2.20(5) 2.993(5) 127(3) .
O H1O N 0.95(7) 1.81(7) 2.760(5) 171(7) 5_565

loop_
_geom_torsion_atom_site_label_1
_geom_torsion_atom_site_label_2
_geom_torsion_atom_site_label_3
_geom_torsion_atom_site_label_4
_geom_torsion
_geom_torsion_site_symmetry_1
C6 C1 C2 C3 0.1(6) .
C7 C1 C2 C3 -179.3(4) .
C1 C2 C3 C4 0.0(6) .
C2 C3 C4 C5 -0.1(6) .
C3 C4 C5 C6 0.1(6) .
C4 C5 C6 O -179.6(4) .
C4 C5 C6 C1 0.0(6) .
C2 C1 C6 O 179.5(4) .
C7 C1 C6 O -1.1(6) .
C2 C1 C6 C5 -0.1(6) .
C7 C1 C6 C5 179.3(4) .
C2 C1 C7 N -121.1(4) .
C6 C1 C7 N 59.5(5) .
C2 C1 C7 C8 112.3(5) .
C6 C1 C7 C8 -67.1(5) .
C1 C7 N C9 60.1(5) .
C8 C7 N C9 -171.2(4) .
C9 C9 N C7 -172.2(3) 5
